data_7048014
loop_
_publ_author_name
'Congrave, Daniel G.'
'Batsanov, Andrei S.'
'Bryce, Martin R.'

_publ_section_title
;
 Highly luminescent 2-phenylpyridine-free diiridium complexes with bulky
 1,2-diarylimidazole cyclometalating ligands.
;
_journal_issue 46
_journal_name_full 'Dalton transactions (Cambridge, England : 2003)'
_journal_page_first 16524
_journal_page_last 16533
_journal_paper_doi 10.1039/c8dt04043e
_journal_volume 47
_journal_year 2018
_chemical_formula_moiety 'C86 H60 F18 Ir2 N10 O2, 2(C H4 O)'
_chemical_formula_sum 'C88 H68 F18 Ir2 N10 O4'
_chemical_formula_weight 2055.92
_space_group_crystal_system orthorhombic
_space_group_IT_number 61
_space_group_name_Hall '-P 2ac 2ab'
_space_group_name_H-M_alt 'P b c a'
_symmetry_space_group_name_Hall '-P 2ac 2ab'
_symmetry_space_group_name_H-M 'P b c a'
_atom_sites_solution_hydrogens mixed
_atom_sites_solution_primary direct
_atom_sites_solution_secondary difmap
_audit_creation_date 2017-01-09
_audit_creation_method
;
Olex2 1.2-beta
(compiled 2017.01.04 svn.r3372 for OlexSys, GUI svn.r5289)
;
_audit_update_record
;
2018-10-02 deposited with the CCDC.
2018-11-02 downloaded from the CCDC.
;
_cell_angle_alpha 90
_cell_angle_beta 90
_cell_angle_gamma 90
_cell_formula_units_Z 4
_cell_length_a 20.0605(10)
_cell_length_b 13.1557(6)
_cell_length_c 30.6755(15)
_cell_measurement_reflns_used 9810
_cell_measurement_temperature 120
_cell_measurement_theta_max 32.82
_cell_measurement_theta_min 2.43
_cell_volume 8095.6(7)
_computing_cell_refinement 'SAINT v8.37A (Bruker, 2015)'
_computing_data_collection 'APEX3 v.2016.1-0 (Bruker, 2016)'
_computing_data_reduction 'SAINT v8.37A (Bruker, 2015)'
_computing_molecular_graphics 'Olex2 (Dolomanov et al., 2009)'
_computing_publication_material 'Olex2 (Dolomanov et al., 2009)'
_computing_structure_refinement 'ShelXL 2014/7 multi-CPU (Sheldrick, 2015)'
_computing_structure_solution 'ShelXS 2013/1 (Sheldrick, 2008)'
_diffrn_ambient_temperature 120
_diffrn_detector_area_resol_mean 10.4
_diffrn_detector_type 'Bruker PHOTON 100 CMOS'
_diffrn_measured_fraction_theta_full 1.000
_diffrn_measured_fraction_theta_max 0.998
_diffrn_measurement_device '3-circle area detector diffractometer'
_diffrn_measurement_device_type 'Bruker D8 Venture'
_diffrn_measurement_method '\f and \w scans'
_diffrn_radiation_monochromator 'focusing mirrors'
_diffrn_radiation_probe x-ray
_diffrn_radiation_type MoK\a
_diffrn_radiation_wavelength 0.71073
_diffrn_reflns_av_R_equivalents 0.0536
_diffrn_reflns_av_unetI/netI 0.0304
_diffrn_reflns_Laue_measured_fraction_full 1.000
_diffrn_reflns_Laue_measured_fraction_max 0.998
_diffrn_reflns_limit_h_max 29
_diffrn_reflns_limit_h_min -30
_diffrn_reflns_limit_k_max 19
_diffrn_reflns_limit_k_min -19
_diffrn_reflns_limit_l_max 46
_diffrn_reflns_limit_l_min -46
_diffrn_reflns_number 175372
_diffrn_reflns_point_group_measured_fraction_full 1.000
_diffrn_reflns_point_group_measured_fraction_max 0.998
_diffrn_reflns_theta_full 32.000
_diffrn_reflns_theta_max 32.575
_diffrn_reflns_theta_min 2.278
_diffrn_source 'microfocus sealed X-ray tube'
_diffrn_source_type 'Incoatec I\mS microsource'
_diffrn_standards_number 0
_exptl_absorpt_coefficient_mu 3.385
_exptl_absorpt_correction_T_max 0.5354
_exptl_absorpt_correction_T_min 0.3021
_exptl_absorpt_correction_type multi-scan
_exptl_absorpt_process_details
; SADABS-2014/5 (Krause et al., 2015) was used for absorption correction. 
 wR2(int) was 0.1215 before and 0.0583 after correction. The Ratio of 
 minimum to maximum transmission is 0.5643. The \l/2 correction factor 
 is Not present.
;
_exptl_crystal_colour 'pale yellow'
_exptl_crystal_density_diffrn 1.687
_exptl_crystal_description tablet
_exptl_crystal_F_000 4056
_exptl_crystal_preparation Luminescent
_exptl_crystal_recrystallization_method 'Re-crystallisation from solvent: THF/methanol'
_exptl_crystal_size_max 0.44
_exptl_crystal_size_mid 0.251
_exptl_crystal_size_min 0.116
_refine_diff_density_max 3.658
_refine_diff_density_min -1.595
_refine_diff_density_rms 0.126
_refine_ls_extinction_method none
_refine_ls_goodness_of_fit_ref 1.077
_refine_ls_hydrogen_treatment constr
_refine_ls_matrix_type full
_refine_ls_number_parameters 576
_refine_ls_number_reflns 14709
_refine_ls_number_restraints 0
_refine_ls_restrained_S_all 1.077
_refine_ls_R_factor_all 0.0610
_refine_ls_R_factor_gt 0.0378
_refine_ls_shift/su_max 0.006
_refine_ls_shift/su_mean 0.000
_refine_ls_structure_factor_coef Fsqd
_refine_ls_weighting_details 'w=1/[\s^2^(Fo^2^)+(0.0310P)^2^+16.6500P] where P=(Fo^2^+2Fc^2^)/3'
_refine_ls_weighting_scheme calc
_refine_ls_wR_factor_gt 0.0738
_refine_ls_wR_factor_ref 0.0813
_reflns_Friedel_coverage 0.000
_reflns_number_gt 11317
_reflns_number_total 14709
_reflns_threshold_expression 'I > 2\s(I)'
_cod_data_source_file c8dt04043e2.cif
_cod_data_source_block meso8-16s473
_cod_depositor_comments
;
The following automatic conversions were performed:

'_diffrn_radiation_probe' value 'X-ray' changed to 'x-ray' according
to
/home/data/users/saulius/crontab/automatic-downloads/rss-feeds/RSC/lib/dictionaries/cif_core.dic
dictionary named 'cif_core.dic' version 2.4.2 from 2011-04-26.

Automatic conversion script
Id: cif_fix_values 4973 2017-02-22 13:04:09Z antanas 

 Adding full bibliography for 7048013--7048014.cif.
;
_cod_database_code 7048014
_shelx_shelxl_version_number 2018/3
_shelx_space_group_comment
;
The symmetry employed for this shelxl refinement is uniquely defined
by the following loop, which should always be used as a source of
symmetry information in preference to the above space-group names.
They are only intended as comments.
;
_shelx_estimated_absorpt_t_max 0.695
_shelx_estimated_absorpt_t_min 0.317
_olex2_refinement_description
;
1. Fixed Uiso
 At 1.2 times of:
  All C(H) groups
 At 1.5 times of:
  All C(H,H,H) groups, All O(H) groups
2. Restrained distances
 O2C-C44C
 1.4 with sigma of 0.02
3. Uiso/Uaniso restraints and constraints
Uanis(O2A) = Uanis(O2B)
Uanis(C44B) = Uanis(C44A)
4. Others
 Uiso(H41A)=Uiso(H41B)=Uiso(H41C)=FVAR(1)
 Uiso(H32A)=Uiso(H32B)=Uiso(H32C)=FVAR(2)
 Uiso(H34A)=Uiso(H34B)=Uiso(H34C)=FVAR(3)
 Uiso(H42A)=Uiso(H42B)=Uiso(H42C)=FVAR(4)
 Uiso(H43A)=Uiso(H43B)=Uiso(H43C)=FVAR(5)
 Uiso(H33A)=Uiso(H33B)=Uiso(H33C)=FVAR(6)
 Fixed Sof: O2A(0.45) H2A(0.45) C44A(0.45) H44A(0.45) H44B(0.45) H44C(0.45)
 O2B(0.45) H2B(0.45) C44B(0.45) H44D(0.45) H44E(0.45) H44F(0.45) O2C(0.1)
 H2C(0.1) C44C(0.1) H44G(0.1) H44H(0.1) H44I(0.1)
5.a Riding coordinates:
 O2A(H2A), C44A(H44A,H44B,H44C), O2B(H2B), C44B(H44D,H44E,H44F), O2C(H2C),
 C44C(H44G,H44H,H44I)
5.b Aromatic/amide H refined with riding coordinates:
 C3(H3), C5(H5), C9(H9), C10(H10), C12(H12), C14(H14), C18(H18), C19(H19),
 C28(H28), C30(H30), C37(H37), C39(H39)
5.c Idealised Me refined as rotating group:
 C32(H32A,H32B,H32C), C33(H33A,H33B,H33C), C34(H34A,H34B,H34C), C41(H41A,H41B,
 H41C), C42(H42A,H42B,H42C), C43(H43A,H43B,H43C)
;
_olex2_diffrn_ambient_temperature_device 'Oxford Cryosystems'
_olex2_submission_special_instructions 'No special instructions were received'

loop_
_space_group_symop_operation_xyz
'x, y, z'
'-x+1/2, -y, z+1/2'
'x+1/2, -y+1/2, -z'
'-x, y+1/2, -z+1/2'
'-x, -y, -z'
'x-1/2, y, -z-1/2'
'-x-1/2, y-1/2, z'
'x, -y-1/2, z-1/2'

loop_
_atom_site_label
_atom_site_type_symbol
_atom_site_fract_x
_atom_site_fract_y
_atom_site_fract_z
_atom_site_U_iso_or_equiv
_atom_site_adp_type
_atom_site_occupancy
_atom_site_site_symmetry_order
_atom_site_calc_flag
_atom_site_refinement_flags_posn
_atom_site_refinement_flags_occupancy
_atom_site_disorder_assembly
_atom_site_disorder_group
Ir1 Ir 0.50639(2) 0.51629(2) 0.58216(2) 0.01553(3) Uani 1 1 d . . . .
F1 F 0.50923(9) 0.89319(15) 0.65215(7) 0.0346(5) Uani 1 1 d . . . .
F2 F 0.30400(8) 0.72714(14) 0.64597(7) 0.0303(4) Uani 1 1 d . . . .
F3 F 0.46177(11) 0.34266(15) 0.73977(6) 0.0355(5) Uani 1 1 d . . . .
F4 F 0.68119(10) 0.42853(17) 0.70457(7) 0.0409(5) Uani 1 1 d . . . .
F5 F 0.35536(9) 0.69393(15) 0.52119(6) 0.0324(4) Uani 1 1 d . . . .
F6 F 0.33644(11) 0.88224(17) 0.55398(7) 0.0445(5) Uani 1 1 d . . . .
F7 F 0.44148(13) 1.01205(16) 0.56174(8) 0.0460(6) Uani 1 1 d . . . .
F8 F 0.56472(11) 0.95284(16) 0.53579(7) 0.0386(5) Uani 1 1 d . . . .
F9 F 0.58244(9) 0.76803(14) 0.50054(6) 0.0285(4) Uani 1 1 d . . . .
O1 O 0.53193(10) 0.37614(15) 0.55167(6) 0.0209(4) Uani 1 1 d . . . .
N1 N 0.49607(11) 0.54474(18) 0.51317(7) 0.0160(4) Uani 1 1 d . . . .
N2 N 0.40898(11) 0.47919(18) 0.58614(7) 0.0174(4) Uani 1 1 d . . . .
N3 N 0.30742(12) 0.50137(18) 0.61070(8) 0.0208(5) Uani 1 1 d . . . .
N4 N 0.60478(11) 0.5542(2) 0.58624(8) 0.0207(5) Uani 1 1 d . . . .
N5 N 0.69759(12) 0.5710(2) 0.62404(8) 0.0271(6) Uani 1 1 d . . . .
C1 C 0.47831(13) 0.6230(2) 0.48973(9) 0.0172(5) Uani 1 1 d . . . .
C2 C 0.47022(13) 0.6416(2) 0.61074(8) 0.0167(5) Uani 1 1 d . . . .
C3 C 0.50592(13) 0.7279(2) 0.62294(9) 0.0200(5) Uani 1 1 d . . . .
H3 H 0.552690 0.730839 0.618250 0.024 Uiso 1 1 calc R . . .
C4 C 0.47334(15) 0.8089(2) 0.64179(10) 0.0233(6) Uani 1 1 d . . . .
C5 C 0.40575(15) 0.8116(2) 0.64988(10) 0.0234(6) Uani 1 1 d . . . .
H5 H 0.384643 0.869067 0.662529 0.028 Uiso 1 1 calc R . . .
C6 C 0.37074(13) 0.7252(2) 0.63839(9) 0.0202(5) Uani 1 1 d . . . .
C7 C 0.39991(13) 0.6404(2) 0.61977(8) 0.0164(5) Uani 1 1 d . . . .
C8 C 0.36866(13) 0.5451(2) 0.60634(9) 0.0173(5) Uani 1 1 d . . . .
C9 C 0.31075(15) 0.4052(2) 0.59265(10) 0.0240(6) Uani 1 1 d . . . .
H9 H 0.275538 0.356989 0.591186 0.029 Uiso 1 1 calc R . . .
C10 C 0.37378(14) 0.3924(2) 0.57742(9) 0.0216(5) Uani 1 1 d . . . .
H10 H 0.390515 0.333590 0.563203 0.026 Uiso 1 1 calc R . . .
C11 C 0.52698(14) 0.4666(2) 0.64284(8) 0.0182(5) Uani 1 1 d . . . .
C12 C 0.48285(15) 0.4198(2) 0.67191(9) 0.0213(5) Uani 1 1 d . . . .
H12 H 0.437076 0.412818 0.664557 0.026 Uiso 1 1 calc R . . .
C13 C 0.50620(16) 0.3837(2) 0.71139(9) 0.0258(6) Uani 1 1 d . . . .
C14 C 0.57210(18) 0.3855(2) 0.72328(10) 0.0301(7) Uani 1 1 d . . . .
H14 H 0.587068 0.356905 0.749979 0.036 Uiso 1 1 calc R . . .
C15 C 0.61539(16) 0.4310(2) 0.69440(10) 0.0280(6) Uani 1 1 d . . . .
C16 C 0.59490(14) 0.4759(2) 0.65584(9) 0.0218(5) Uani 1 1 d . . . .
C17 C 0.63489(14) 0.5310(2) 0.62402(9) 0.0219(6) Uani 1 1 d . . . .
C18 C 0.70712(15) 0.6186(3) 0.58425(11) 0.0328(7) Uani 1 1 d . . . .
H18 H 0.746222 0.653038 0.574896 0.039 Uiso 1 1 calc R . . .
C19 C 0.64983(15) 0.6068(3) 0.56112(10) 0.0289(7) Uani 1 1 d . . . .
H19 H 0.642199 0.630802 0.532347 0.035 Uiso 1 1 calc R . . .
C20 C 0.46961(14) 0.7236(2) 0.51178(9) 0.0199(5) Uani 1 1 d . . . .
C21 C 0.40731(15) 0.7568(2) 0.52505(10) 0.0242(6) Uani 1 1 d . . . .
C22 C 0.39742(17) 0.8535(3) 0.54160(11) 0.0305(7) Uani 1 1 d . . . .
C23 C 0.45034(18) 0.9184(2) 0.54544(10) 0.0309(7) Uani 1 1 d . . . .
C24 C 0.51292(17) 0.8890(2) 0.53229(10) 0.0274(6) Uani 1 1 d . . . .
C25 C 0.52146(15) 0.7932(2) 0.51505(9) 0.0226(6) Uani 1 1 d . . . .
C26 C 0.24752(14) 0.5367(2) 0.63205(10) 0.0224(6) Uani 1 1 d . . . .
C27 C 0.20192(14) 0.5947(2) 0.60858(11) 0.0246(6) Uani 1 1 d . . . .
C28 C 0.14349(15) 0.6235(2) 0.62988(12) 0.0292(7) Uani 1 1 d . . . .
H28 H 0.111605 0.663288 0.614602 0.035 Uiso 1 1 calc R . . .
C29 C 0.13051(15) 0.5960(2) 0.67255(12) 0.0311(7) Uani 1 1 d . . . .
C30 C 0.17734(16) 0.5382(3) 0.69482(11) 0.0304(7) Uani 1 1 d . . . .
H30 H 0.168972 0.520114 0.724302 0.036 Uiso 1 1 calc R . . .
C31 C 0.23634(14) 0.5060(2) 0.67511(10) 0.0253(6) Uani 1 1 d . . . .
C32 C 0.21491(16) 0.6252(3) 0.56230(11) 0.0315(7) Uani 1 1 d . . . .
H32A H 0.247692 0.680392 0.561674 0.056(8) Uiso 1 1 calc GR . . .
H32B H 0.173271 0.648337 0.548864 0.056(8) Uiso 1 1 calc GR . . .
H32C H 0.232271 0.566720 0.546072 0.056(8) Uiso 1 1 calc GR . . .
C33 C 0.06507(18) 0.6236(3) 0.69384(14) 0.0448(10) Uani 1 1 d . . . .
H33A H 0.034717 0.565333 0.692498 0.078(10) Uiso 1 1 calc GR . . .
H33B H 0.045138 0.681413 0.678466 0.078(10) Uiso 1 1 calc GR . . .
H33C H 0.072907 0.642045 0.724367 0.078(10) Uiso 1 1 calc GR . . .
C34 C 0.28401(16) 0.4366(3) 0.69885(11) 0.0322(7) Uani 1 1 d . . . .
H34A H 0.271529 0.432976 0.729694 0.050(7) Uiso 1 1 calc GR . . .
H34B H 0.329440 0.463286 0.696250 0.050(7) Uiso 1 1 calc GR . . .
H34C H 0.282000 0.368450 0.686002 0.050(7) Uiso 1 1 calc GR . . .
C35 C 0.74690(14) 0.5761(3) 0.65826(10) 0.0266(6) Uani 1 1 d . . . .
C36 C 0.80261(15) 0.5122(3) 0.65518(10) 0.0277(6) Uani 1 1 d . . . .
C37 C 0.85171(14) 0.5230(3) 0.68689(10) 0.0279(6) Uani 1 1 d . . . .
H37 H 0.889607 0.479709 0.686014 0.033 Uiso 1 1 calc R . . .
C38 C 0.84690(15) 0.5951(3) 0.71973(10) 0.0271(6) Uani 1 1 d . . . .
C39 C 0.79021(16) 0.6551(3) 0.72185(11) 0.0294(7) Uani 1 1 d . . . .
H39 H 0.786132 0.703255 0.744767 0.035 Uiso 1 1 calc R . . .
C40 C 0.73904(15) 0.6469(2) 0.69138(11) 0.0282(6) Uani 1 1 d . . . .
C41 C 0.80901(19) 0.4362(3) 0.61906(13) 0.0434(9) Uani 1 1 d . . . .
H41A H 0.810253 0.471828 0.591007 0.068(9) Uiso 1 1 calc GR . . .
H41B H 0.770741 0.389963 0.619666 0.068(9) Uiso 1 1 calc GR . . .
H41C H 0.850222 0.397250 0.622874 0.068(9) Uiso 1 1 calc GR . . .
C42 C 0.90309(16) 0.6093(3) 0.75176(11) 0.0345(7) Uani 1 1 d . . . .
H42A H 0.925768 0.544180 0.756385 0.052(7) Uiso 1 1 calc GR . . .
H42B H 0.885157 0.633885 0.779543 0.052(7) Uiso 1 1 calc GR . . .
H42C H 0.934883 0.658980 0.740194 0.052(7) Uiso 1 1 calc GR . . .
C43 C 0.67768(18) 0.7124(3) 0.69504(14) 0.0424(9) Uani 1 1 d . . . .
H43A H 0.640171 0.670977 0.705237 0.078(10) Uiso 1 1 calc GR . . .
H43B H 0.667005 0.741220 0.666426 0.078(10) Uiso 1 1 calc GR . . .
H43C H 0.685948 0.767488 0.715836 0.078(10) Uiso 1 1 calc GR . . .
O2A O 0.6480(6) 0.2725(7) 0.5860(4) 0.056(2) Uani 0.45 1 d . P A 1
H2A H 0.625597 0.310423 0.569551 0.085 Uiso 0.45 1 d R P A 1
C44A C 0.6048(9) 0.2188(11) 0.6157(6) 0.065(4) Uani 0.45 1 d . P A 1
H44A H 0.589182 0.155716 0.602071 0.098 Uiso 0.45 1 d R P A 1
H44B H 0.566422 0.262266 0.622351 0.098 Uiso 0.45 1 d R P A 1
H44C H 0.628672 0.202716 0.642671 0.098 Uiso 0.45 1 d R P A 1
O2B O 0.6314(6) 0.2277(7) 0.5807(4) 0.056(2) Uani 0.45 1 d . P B 2
H2B H 0.615126 0.268608 0.562584 0.085 Uiso 0.45 1 d R P B 2
C44B C 0.5785(9) 0.1841(12) 0.6063(6) 0.065(4) Uani 0.45 1 d . P B 2
H44D H 0.535978 0.195335 0.591376 0.098 Uiso 0.45 1 d R P B 2
H44E H 0.577248 0.216215 0.635116 0.098 Uiso 0.45 1 d R P B 2
H44F H 0.586138 0.110905 0.609646 0.098 Uiso 0.45 1 d R P B 2
O2C O 0.6507(13) 0.184(2) 0.5604(9) 0.043(6) Uiso 0.1 1 d D P C 3
H2C H 0.639525 0.218280 0.538410 0.064 Uiso 0.1 1 d R P C 3
C44C C 0.5936(19) 0.157(4) 0.5844(16) 0.057(12) Uiso 0.1 1 d D P C 3
H44G H 0.557914 0.139665 0.563971 0.086 Uiso 0.1 1 d R P C 3
H44H H 0.603764 0.098385 0.602831 0.086 Uiso 0.1 1 d R P C 3
H44I H 0.579164 0.214115 0.602831 0.086 Uiso 0.1 1 d R P C 3

loop_
_atom_site_aniso_label
_atom_site_aniso_U_11
_atom_site_aniso_U_22
_atom_site_aniso_U_33
_atom_site_aniso_U_23
_atom_site_aniso_U_13
_atom_site_aniso_U_12
Ir1 0.01716(5) 0.01751(5) 0.01191(5) 0.00153(4) 0.00155(3) 0.00363(3)
F1 0.0291(10) 0.0246(10) 0.0501(12) -0.0152(9) -0.0013(8) -0.0095(8)
F2 0.0183(8) 0.0251(9) 0.0476(12) -0.0139(8) 0.0096(7) -0.0015(7)
F3 0.0502(12) 0.0363(11) 0.0201(9) 0.0063(8) 0.0075(8) -0.0085(9)
F4 0.0354(11) 0.0503(13) 0.0369(11) 0.0186(10) -0.0170(9) -0.0079(9)
F5 0.0239(9) 0.0363(11) 0.0370(11) 0.0009(9) 0.0084(8) 0.0039(8)
F6 0.0393(11) 0.0420(13) 0.0522(13) -0.0047(10) 0.0154(10) 0.0206(10)
F7 0.0676(16) 0.0244(10) 0.0460(13) -0.0099(9) 0.0107(11) 0.0136(10)
F8 0.0490(12) 0.0273(10) 0.0394(12) -0.0035(9) 0.0006(9) -0.0069(9)
F9 0.0228(8) 0.0303(10) 0.0323(10) -0.0025(8) 0.0051(7) 0.0025(7)
O1 0.0291(10) 0.0204(10) 0.0131(9) 0.0022(7) 0.0019(7) 0.0093(8)
N1 0.0189(10) 0.0154(10) 0.0136(9) 0.0007(8) 0.0032(8) 0.0050(8)
N2 0.0220(10) 0.0162(10) 0.0141(10) -0.0016(9) 0.0021(8) 0.0015(9)
N3 0.0188(10) 0.0179(13) 0.0258(12) -0.0046(9) 0.0029(9) -0.0015(8)
N4 0.0194(10) 0.0239(12) 0.0187(11) 0.0040(9) -0.0005(8) 0.0053(9)
N5 0.0197(11) 0.0365(16) 0.0252(13) 0.0093(11) -0.0015(9) 0.0015(10)
C1 0.0187(12) 0.0191(13) 0.0139(11) 0.0018(9) 0.0029(9) 0.0053(9)
C2 0.0172(11) 0.0203(13) 0.0128(11) 0.0012(9) 0.0001(9) -0.0008(10)
C3 0.0173(12) 0.0217(13) 0.0209(13) -0.0001(10) -0.0003(10) -0.0017(10)
C4 0.0250(13) 0.0193(14) 0.0256(14) -0.0032(11) -0.0024(11) -0.0068(11)
C5 0.0256(14) 0.0198(14) 0.0246(14) -0.0064(11) 0.0042(11) -0.0007(11)
C6 0.0165(12) 0.0228(14) 0.0213(13) -0.0020(11) 0.0031(10) -0.0012(10)
C7 0.0176(11) 0.0172(12) 0.0144(11) -0.0014(9) 0.0020(9) -0.0005(9)
C8 0.0175(11) 0.0176(12) 0.0166(12) -0.0012(10) 0.0019(9) -0.0009(9)
C9 0.0262(14) 0.0185(14) 0.0274(15) -0.0088(11) 0.0010(11) -0.0041(11)
C10 0.0280(14) 0.0157(13) 0.0212(14) -0.0044(10) 0.0013(10) 0.0003(10)
C11 0.0247(12) 0.0159(13) 0.0139(11) -0.0005(9) 0.0000(9) 0.0027(10)
C12 0.0294(14) 0.0187(13) 0.0159(12) -0.0003(10) 0.0023(10) 0.0013(11)
C13 0.0405(17) 0.0224(14) 0.0145(12) 0.0021(10) 0.0050(11) -0.0045(12)
C14 0.0476(19) 0.0244(16) 0.0184(14) 0.0057(12) -0.0085(13) -0.0066(14)
C15 0.0336(16) 0.0272(16) 0.0232(15) 0.0046(12) -0.0096(12) -0.0031(12)
C16 0.0255(13) 0.0217(14) 0.0181(13) 0.0029(11) -0.0003(10) 0.0004(11)
C17 0.0208(12) 0.0247(15) 0.0202(13) 0.0041(11) -0.0012(10) 0.0036(10)
C18 0.0217(14) 0.048(2) 0.0289(16) 0.0162(15) 0.0037(12) -0.0003(13)
C19 0.0216(14) 0.0420(19) 0.0231(15) 0.0118(13) 0.0043(11) 0.0037(13)
C20 0.0244(13) 0.0200(13) 0.0153(12) 0.0039(10) 0.0035(10) 0.0074(10)
C21 0.0260(14) 0.0264(15) 0.0201(14) 0.0023(11) 0.0067(11) 0.0070(11)
C22 0.0328(16) 0.0300(17) 0.0286(16) 0.0015(13) 0.0089(13) 0.0148(13)
C23 0.0456(19) 0.0223(15) 0.0246(15) -0.0009(12) 0.0078(13) 0.0088(14)
C24 0.0365(16) 0.0226(15) 0.0231(14) 0.0011(11) 0.0011(12) 0.0002(12)
C25 0.0271(14) 0.0215(14) 0.0192(13) 0.0026(10) 0.0038(11) 0.0059(11)
C26 0.0170(12) 0.0199(14) 0.0304(15) -0.0083(11) 0.0039(10) -0.0039(10)
C27 0.0202(13) 0.0197(14) 0.0339(16) -0.0054(12) 0.0030(11) -0.0031(11)
C28 0.0198(13) 0.0208(15) 0.047(2) -0.0083(13) 0.0020(13) -0.0008(11)
C29 0.0238(14) 0.0252(16) 0.044(2) -0.0143(14) 0.0098(13) -0.0052(12)
C30 0.0284(15) 0.0313(18) 0.0315(16) -0.0116(13) 0.0104(12) -0.0074(12)
C31 0.0215(13) 0.0254(16) 0.0291(15) -0.0088(12) 0.0025(10) -0.0075(11)
C32 0.0258(15) 0.0273(17) 0.0415(19) 0.0034(14) 0.0015(13) 0.0014(12)
C33 0.0298(17) 0.040(2) 0.064(3) -0.0139(19) 0.0180(17) 0.0001(15)
C34 0.0287(16) 0.041(2) 0.0265(16) -0.0033(14) 0.0017(12) -0.0036(14)
C35 0.0184(13) 0.0344(17) 0.0269(15) 0.0081(13) -0.0022(11) 0.0006(11)
C36 0.0209(13) 0.0365(17) 0.0259(15) 0.0060(13) -0.0001(10) 0.0039(12)
C37 0.0189(13) 0.0348(17) 0.0299(16) 0.0079(13) 0.0004(11) 0.0046(12)
C38 0.0222(14) 0.0357(18) 0.0234(15) 0.0089(12) -0.0001(11) -0.0029(12)
C39 0.0276(15) 0.0315(17) 0.0289(16) 0.0033(13) 0.0001(12) -0.0007(13)
C40 0.0214(14) 0.0285(16) 0.0345(17) 0.0076(13) 0.0011(12) 0.0039(12)
C41 0.0339(19) 0.056(3) 0.040(2) -0.0057(19) -0.0051(15) 0.0118(17)
C42 0.0291(16) 0.043(2) 0.0316(17) 0.0064(15) -0.0069(13) 0.0002(14)
C43 0.0336(19) 0.040(2) 0.054(2) 0.0004(18) -0.0023(17) 0.0120(16)
O2A 0.061(6) 0.060(6) 0.048(4) 0.008(5) -0.009(3) 0.031(5)
C44A 0.095(13) 0.051(9) 0.051(7) 0.017(6) -0.006(6) 0.040(7)
O2B 0.061(6) 0.060(6) 0.048(4) 0.008(5) -0.009(3) 0.031(5)
C44B 0.095(13) 0.051(9) 0.051(7) 0.017(6) -0.006(6) 0.040(7)

loop_
_atom_type_symbol
_atom_type_description
_atom_type_scat_dispersion_real
_atom_type_scat_dispersion_imag
_atom_type_scat_source
C C 0.0033 0.0016 'International Tables Vol C Tables 4.2.6.8 and 6.1.1.4'
H H 0.0000 0.0000 'International Tables Vol C Tables 4.2.6.8 and 6.1.1.4'
F F 0.0171 0.0103 'International Tables Vol C Tables 4.2.6.8 and 6.1.1.4'
Ir Ir -1.4442 7.9887 'International Tables Vol C Tables 4.2.6.8 and 6.1.1.4'
N N 0.0061 0.0033 'International Tables Vol C Tables 4.2.6.8 and 6.1.1.4'
O O 0.0106 0.0060 'International Tables Vol C Tables 4.2.6.8 and 6.1.1.4'

loop_
_exptl_crystal_face_index_h
_exptl_crystal_face_index_k
_exptl_crystal_face_index_l
_exptl_crystal_face_perp_dist
0.00 0.00 1.00 0.0580
0.00 0.00 -1.00 0.0580
-1.00 -1.00 -1.00 0.0950
-1.00 -1.00 1.00 0.0980
1.00 1.00 0.00 0.1280
-1.00 1.00 1.00 0.0870
1.00 -1.00 -1.00 0.1150
0.00 -1.00 1.00 0.0770

loop_
_geom_angle_atom_site_label_1
_geom_angle_atom_site_label_2
_geom_angle_atom_site_label_3
_geom_angle
_geom_angle_site_symmetry_1
_geom_angle_site_symmetry_3
O1 Ir1 N1 75.09(8) . .
N2 Ir1 O1 92.88(9) . .
N2 Ir1 N1 90.48(8) . .
N2 Ir1 N4 173.01(9) . .
N4 Ir1 O1 90.34(9) . .
N4 Ir1 N1 96.35(9) . .
C2 Ir1 O1 172.60(10) . .
C2 Ir1 N1 104.57(9) . .
C2 Ir1 N2 79.73(10) . .
C2 Ir1 N4 97.04(10) . .
C2 Ir1 C11 86.38(10) . .
C11 Ir1 O1 94.34(9) . .
C11 Ir1 N1 168.84(9) . .
C11 Ir1 N2 93.68(10) . .
C11 Ir1 N4 79.88(10) . .
C1 O1 Ir1 112.82(17) 5_666 .
N1 N1 Ir1 113.5(2) 5_666 .
C1 N1 Ir1 134.64(19) . .
C1 N1 N1 111.5(3) . 5_666
C8 N2 Ir1 117.19(18) . .
C8 N2 C10 108.6(2) . .
C10 N2 Ir1 133.59(19) . .
C8 N3 C9 107.7(2) . .
C8 N3 C26 131.1(2) . .
C9 N3 C26 121.1(2) . .
C17 N4 Ir1 115.66(19) . .
C17 N4 C19 107.6(2) . .
C19 N4 Ir1 136.5(2) . .
C17 N5 C18 107.5(2) . .
C17 N5 C35 130.5(3) . .
C18 N5 C35 121.7(3) . .
O1 C1 N1 126.4(3) 5_666 .
O1 C1 C20 114.9(2) 5_666 .
N1 C1 C20 118.7(2) . .
C3 C2 Ir1 127.0(2) . .
C3 C2 C7 117.5(2) . .
C7 C2 Ir1 115.51(19) . .
C4 C3 C2 119.9(3) . .
F1 C4 C3 118.6(3) . .
F1 C4 C5 117.2(3) . .
C3 C4 C5 124.2(3) . .
C4 C5 C6 115.7(3) . .
F2 C6 C5 116.3(2) . .
F2 C6 C7 120.1(2) . .
C5 C6 C7 123.6(3) . .
C2 C7 C8 112.1(2) . .
C6 C7 C2 119.0(2) . .
C6 C7 C8 128.8(2) . .
N2 C8 N3 108.5(2) . .
N2 C8 C7 115.3(2) . .
N3 C8 C7 136.2(2) . .
C10 C9 N3 107.2(3) . .
C9 C10 N2 108.1(2) . .
C12 C11 Ir1 127.0(2) . .
C12 C11 C16 117.7(2) . .
C16 C11 Ir1 115.2(2) . .
C13 C12 C11 119.7(3) . .
F3 C13 C12 118.4(3) . .
F3 C13 C14 118.0(3) . .
C14 C13 C12 123.6(3) . .
C13 C14 C15 116.4(3) . .
F4 C15 C14 117.1(3) . .
F4 C15 C16 119.7(3) . .
C14 C15 C16 123.2(3) . .
C11 C16 C17 112.5(2) . .
C15 C16 C11 119.1(3) . .
C15 C16 C17 128.4(3) . .
N4 C17 N5 109.1(3) . .
N4 C17 C16 116.3(3) . .
N5 C17 C16 134.4(3) . .
C19 C18 N5 106.9(3) . .
C18 C19 N4 108.7(3) . .
C21 C20 C1 121.1(3) . .
C21 C20 C25 116.5(3) . .
C25 C20 C1 121.9(2) . .
F5 C21 C20 118.9(3) . .
F5 C21 C22 119.3(3) . .
C22 C21 C20 121.8(3) . .
F6 C22 C21 119.7(3) . .
F6 C22 C23 120.6(3) . .
C23 C22 C21 119.6(3) . .
F7 C23 C22 120.2(3) . .
F7 C23 C24 119.3(3) . .
C22 C23 C24 120.5(3) . .
F8 C24 C23 120.5(3) . .
F8 C24 C25 120.5(3) . .
C23 C24 C25 119.0(3) . .
F9 C25 C20 119.7(3) . .
F9 C25 C24 117.8(3) . .
C24 C25 C20 122.5(3) . .
C27 C26 N3 119.2(3) . .
C27 C26 C31 122.8(3) . .
C31 C26 N3 117.9(3) . .
C26 C27 C28 117.3(3) . .
C26 C27 C32 121.5(3) . .
C28 C27 C32 121.2(3) . .
C29 C28 C27 122.0(3) . .
C28 C29 C30 118.8(3) . .
C28 C29 C33 120.6(3) . .
C30 C29 C33 120.5(3) . .
C29 C30 C31 121.8(3) . .
C26 C31 C34 121.9(3) . .
C30 C31 C26 117.2(3) . .
C30 C31 C34 120.8(3) . .
C36 C35 N5 118.0(3) . .
C40 C35 N5 119.0(3) . .
C40 C35 C36 122.9(3) . .
C35 C36 C41 121.2(3) . .
C37 C36 C35 117.1(3) . .
C37 C36 C41 121.6(3) . .
C38 C37 C36 121.9(3) . .
C37 C38 C42 120.4(3) . .
C39 C38 C37 118.7(3) . .
C39 C38 C42 120.8(3) . .
C38 C39 C40 122.0(3) . .
C35 C40 C39 117.4(3) . .
C35 C40 C43 122.1(3) . .
C39 C40 C43 120.5(3) . .

loop_
_geom_bond_atom_site_label_1
_geom_bond_atom_site_label_2
_geom_bond_distance
_geom_bond_site_symmetry_2
Ir1 O1 2.1300(19) .
Ir1 N1 2.159(2) .
Ir1 N2 2.018(2) .
Ir1 N4 2.040(2) .
Ir1 C2 2.003(3) .
Ir1 C11 2.016(3) .
F1 C4 1.360(3) .
F2 C6 1.359(3) .
F3 C13 1.358(3) .
F4 C15 1.357(4) .
F5 C21 1.335(4) .
F6 C22 1.336(4) .
F7 C23 1.341(4) .
F8 C24 1.341(4) .
F9 C25 1.343(3) .
O1 C1 1.286(3) 5_666
N1 N1 1.436(5) 5_666
N1 C1 1.306(3) .
N2 C8 1.338(3) .
N2 C10 1.368(4) .
N3 C8 1.363(3) .
N3 C9 1.383(4) .
N3 C26 1.445(4) .
N4 C17 1.342(4) .
N4 C19 1.374(4) .
N5 C17 1.364(4) .
N5 C18 1.385(4) .
N5 C35 1.444(4) .
C1 C20 1.496(4) .
C2 C3 1.393(4) .
C2 C7 1.437(4) .
C3 C4 1.377(4) .
C4 C5 1.379(4) .
C5 C6 1.381(4) .
C6 C7 1.384(4) .
C7 C8 1.461(4) .
C9 C10 1.358(4) .
C11 C12 1.399(4) .
C11 C16 1.425(4) .
C12 C13 1.382(4) .
C13 C14 1.372(5) .
C14 C15 1.377(5) .
C15 C16 1.385(4) .
C16 C17 1.457(4) .
C18 C19 1.360(4) .
C20 C21 1.385(4) .
C20 C25 1.389(4) .
C21 C22 1.384(4) .
C22 C23 1.367(5) .
C23 C24 1.374(5) .
C24 C25 1.377(4) .
C26 C27 1.392(4) .
C26 C31 1.400(4) .
C27 C28 1.394(4) .
C27 C32 1.498(5) .
C28 C29 1.383(5) .
C29 C30 1.388(5) .
C29 C33 1.511(4) .
C30 C31 1.395(4) .
C31 C34 1.509(5) .
C35 C36 1.401(4) .
C35 C40 1.387(5) .
C36 C37 1.391(4) .
C36 C41 1.497(5) .
C37 C38 1.387(5) .
C38 C39 1.386(4) .
C38 C42 1.507(4) .
C39 C40 1.392(4) .
C40 C43 1.507(5) .
O2A C44A 1.44(2) .
O2B C44B 1.44(3) .
O2C C44C 1.408(19) .
